data_7038438
loop_
_publ_author_name
'Paisley, Nathan R.'
'Lui, Melanie W.'
'McDonald, Robert'
'Ferguson, Michael J.'
'Rivard, Eric'

_publ_section_title
;
 Structurally versatile phosphine and amine donors constructed from
 N-heterocyclic olefin units.
;
_journal_issue 24
_journal_name_full 'Dalton transactions (Cambridge, England : 2003)'
_journal_page_first 9860
_journal_page_last 9870
_journal_paper_doi 10.1039/c6dt00299d
_journal_volume 45
_journal_year 2016
_chemical_formula_moiety 'C30 H43 N3'
_chemical_formula_sum 'C30 H43 N3'
_chemical_formula_weight 445.67
_space_group_crystal_system monoclinic
_space_group_IT_number 14
_space_group_name_Hall '-P 2yn'
_space_group_name_H-M_alt 'P 1 21/n 1'
_symmetry_space_group_name_Hall '-P 2yn'
_symmetry_space_group_name_H-M 'P 1 21/n 1'
_atom_sites_solution_hydrogens geom
_audit_creation_method SHELXL-2014/7
_audit_update_record
;
2016-01-20 deposited with the CCDC.
2016-02-18 downloaded from the CCDC.
;
_cell_angle_alpha 90
_cell_angle_beta 100.0916(11)
_cell_angle_gamma 90
_cell_formula_units_Z 4
_cell_length_a 9.3774(2)
_cell_length_b 20.2169(4)
_cell_length_c 15.0009(3)
_cell_measurement_reflns_used 9691
_cell_measurement_temperature 173(2)
_cell_measurement_theta_max 73.82
_cell_measurement_theta_min 3.71
_cell_volume 2799.90(10)
_computing_cell_refinement 'Bruker SAINT'
_computing_data_collection 'Bruker APEX2'
_computing_data_reduction 'Bruker SAINT'
_computing_molecular_graphics 'Bruker SHELXTL'
_computing_publication_material 'Bruker SHELXTL'
_computing_structure_refinement 'SHELXL-2014/7 (Sheldrick, 2014)'
_computing_structure_solution 'SHELXT-2014/4 (Sheldrick 2014)'
_diffrn_ambient_temperature 173(2)
_diffrn_measured_fraction_theta_full 0.995
_diffrn_measured_fraction_theta_max 0.991
_diffrn_measurement_device_type 'Bruker APEX-II CCD'
_diffrn_measurement_method '\f and \w scans'
_diffrn_radiation_type CuK\a
_diffrn_radiation_wavelength 1.54178
_diffrn_reflns_av_R_equivalents 0.0433
_diffrn_reflns_av_unetI/netI 0.0145
_diffrn_reflns_Laue_measured_fraction_full 0.995
_diffrn_reflns_Laue_measured_fraction_max 0.991
_diffrn_reflns_limit_h_max 11
_diffrn_reflns_limit_h_min -11
_diffrn_reflns_limit_k_max 25
_diffrn_reflns_limit_k_min -25
_diffrn_reflns_limit_l_max 18
_diffrn_reflns_limit_l_min -18
_diffrn_reflns_number 108108
_diffrn_reflns_point_group_measured_fraction_full 0.995
_diffrn_reflns_point_group_measured_fraction_max 0.991
_diffrn_reflns_theta_full 67.679
_diffrn_reflns_theta_max 74.156
_diffrn_reflns_theta_min 3.706
_exptl_absorpt_coefficient_mu 0.463
_exptl_absorpt_correction_T_max 0.9772
_exptl_absorpt_correction_T_min 0.9140
_exptl_absorpt_correction_type numerical
_exptl_absorpt_process_details 'SADABS 2014/5'
_exptl_crystal_colour yellow
_exptl_crystal_density_diffrn 1.057
_exptl_crystal_description block
_exptl_crystal_F_000 976
_exptl_crystal_size_max 0.204
_exptl_crystal_size_mid 0.154
_exptl_crystal_size_min 0.078
_refine_diff_density_max 0.238
_refine_diff_density_min -0.256
_refine_diff_density_rms 0.036
_refine_ls_extinction_method none
_refine_ls_goodness_of_fit_ref 1.075
_refine_ls_hydrogen_treatment constr
_refine_ls_matrix_type full
_refine_ls_number_parameters 298
_refine_ls_number_reflns 5659
_refine_ls_number_restraints 0
_refine_ls_restrained_S_all 1.075
_refine_ls_R_factor_all 0.0452
_refine_ls_R_factor_gt 0.0417
_refine_ls_shift/su_max 0.001
_refine_ls_shift/su_mean 0.000
_refine_ls_structure_factor_coef Fsqd
_refine_ls_weighting_details 'w=1/[\s^2^(Fo^2^)+(0.0567P)^2^+0.5849P] where P=(Fo^2^+2Fc^2^)/3'
_refine_ls_weighting_scheme calc
_refine_ls_wR_factor_gt 0.1115
_refine_ls_wR_factor_ref 0.1151
_reflns_Friedel_coverage 0.000
_reflns_number_gt 5104
_reflns_number_total 5659
_reflns_threshold_expression 'I > 2\s(I)'
_cod_data_source_file c6dt00299d2.cif
_cod_data_source_block riv1547
_cod_depositor_comments 'Adding full bibliography for 7038430--7038439.cif.'
_cod_database_code 7038438
_shelx_shelxl_version_number 2014/7
_shelx_space_group_comment
; 
The symmetry employed for this shelxl refinement is uniquely defined 
by the following loop, which should always be used as a source of 
symmetry information in preference to the above space-group names. 
They are only intended as comments. 
;
_shelx_estimated_absorpt_t_min 0.911
_shelx_estimated_absorpt_t_max 0.965

loop_
_space_group_symop_operation_xyz
'x, y, z'
'-x+1/2, y+1/2, -z+1/2'
'-x, -y, -z'
'x-1/2, -y-1/2, z-1/2'

loop_
_atom_site_label
_atom_site_type_symbol
_atom_site_fract_x
_atom_site_fract_y
_atom_site_fract_z
_atom_site_U_iso_or_equiv
_atom_site_adp_type
_atom_site_occupancy
_atom_site_site_symmetry_order
_atom_site_calc_flag
_atom_site_refinement_flags_posn
_atom_site_refinement_flags_adp
N1 N 0.39336(9) 0.41069(4) 0.33301(6) 0.02940(19) Uani 1 1 d . .
N2 N 0.48878(9) 0.32879(4) 0.42209(6) 0.02818(19) Uani 1 1 d . .
N3 N 0.30093(10) 0.23030(4) 0.30296(6) 0.0346(2) Uani 1 1 d . .
C1 C 0.38497(10) 0.34210(5) 0.34500(6) 0.0266(2) Uani 1 1 d . .
C2 C 0.50381(11) 0.43686(5) 0.39814(7) 0.0323(2) Uani 1 1 d . .
H2 H 0.5338 0.4818 0.4028 0.039 Uiso 1 1 calc R U
C3 C 0.55971(12) 0.38788(5) 0.45247(7) 0.0331(2) Uani 1 1 d . .
H3 H 0.6352 0.3922 0.5034 0.040 Uiso 1 1 calc R U
C4 C 0.29594(12) 0.30053(5) 0.29150(7) 0.0333(2) Uani 1 1 d . .
H4 H 0.2267 0.3187 0.2440 0.040 Uiso 1 1 calc R U
C5 C 0.17783(15) 0.20475(7) 0.33945(10) 0.0497(3) Uani 1 1 d . .
H5A H 0.1864 0.1566 0.3460 0.060 Uiso 1 1 calc R U
H5B H 0.1763 0.2248 0.3988 0.060 Uiso 1 1 calc R U
H5C H 0.0879 0.2157 0.2982 0.060 Uiso 1 1 calc R U
C6 C 0.31056(17) 0.19769(7) 0.21760(10) 0.0510(3) Uani 1 1 d . .
H6A H 0.3139 0.1497 0.2265 0.061 Uiso 1 1 calc R U
H6B H 0.2256 0.2092 0.1723 0.061 Uiso 1 1 calc R U
H6C H 0.3986 0.2122 0.1965 0.061 Uiso 1 1 calc R U
C11 C 0.31035(12) 0.44635(5) 0.25937(7) 0.0302(2) Uani 1 1 d . .
C12 C 0.37324(12) 0.46146(5) 0.18376(8) 0.0356(2) Uani 1 1 d . .
C13 C 0.28940(15) 0.49767(6) 0.11400(8) 0.0440(3) Uani 1 1 d . .
H13 H 0.3294 0.5092 0.0622 0.053 Uiso 1 1 calc R U
C14 C 0.15044(15) 0.51679(6) 0.11902(9) 0.0468(3) Uani 1 1 d . .
H14 H 0.0958 0.5415 0.0710 0.056 Uiso 1 1 calc R U
C15 C 0.08964(13) 0.50022(6) 0.19373(9) 0.0416(3) Uani 1 1 d . .
H15 H -0.0070 0.5132 0.1961 0.050 Uiso 1 1 calc R U
C16 C 0.16829(12) 0.46481(5) 0.26542(7) 0.0336(2) Uani 1 1 d . .
C17 C 0.52367(14) 0.43780(7) 0.17513(8) 0.0447(3) Uani 1 1 d . .
H17 H 0.5719 0.4210 0.2357 0.054 Uiso 1 1 calc R U
C18 C 0.61682(16) 0.49290(8) 0.14705(10) 0.0566(4) Uani 1 1 d . .
H18A H 0.7126 0.4753 0.1424 0.068 Uiso 1 1 calc R U
H18B H 0.5707 0.5106 0.0882 0.068 Uiso 1 1 calc R U
H18C H 0.6272 0.5282 0.1924 0.068 Uiso 1 1 calc R U
C19 C 0.51338(19) 0.38032(8) 0.10762(15) 0.0719(5) Uani 1 1 d . .
H19A H 0.6111 0.3654 0.1025 0.086 Uiso 1 1 calc R U
H19B H 0.4597 0.3437 0.1290 0.086 Uiso 1 1 calc R U
H19C H 0.4628 0.3951 0.0482 0.086 Uiso 1 1 calc R U
C20 C 0.10604(13) 0.44814(6) 0.34985(8) 0.0392(3) Uani 1 1 d . .
H20 H 0.1477 0.4045 0.3725 0.047 Uiso 1 1 calc R U
C21 C 0.15556(17) 0.49885(8) 0.42416(10) 0.0573(4) Uani 1 1 d . .
H21A H 0.1148 0.4876 0.4781 0.069 Uiso 1 1 calc R U
H21B H 0.2615 0.4986 0.4394 0.069 Uiso 1 1 calc R U
H21C H 0.1222 0.5429 0.4028 0.069 Uiso 1 1 calc R U
C22 C -0.05874(16) 0.44089(9) 0.33330(10) 0.0582(4) Uani 1 1 d . .
H22A H -0.0906 0.4302 0.3905 0.070 Uiso 1 1 calc R U
H22B H -0.1035 0.4825 0.3093 0.070 Uiso 1 1 calc R U
H22C H -0.0878 0.4053 0.2895 0.070 Uiso 1 1 calc R U
C31 C 0.48313(10) 0.27344(5) 0.48151(7) 0.0278(2) Uani 1 1 d . .
C32 C 0.56704(11) 0.21768(5) 0.47079(7) 0.0312(2) Uani 1 1 d . .
C33 C 0.56343(13) 0.16509(5) 0.53027(8) 0.0393(3) Uani 1 1 d . .
H33 H 0.6195 0.1266 0.5248 0.047 Uiso 1 1 calc R U
C34 C 0.47935(14) 0.16806(6) 0.59722(8) 0.0436(3) Uani 1 1 d . .
H34 H 0.4782 0.1317 0.6372 0.052 Uiso 1 1 calc R U
C35 C 0.39716(14) 0.22346(6) 0.60635(8) 0.0409(3) Uani 1 1 d . .
H35 H 0.3399 0.2248 0.6527 0.049 Uiso 1 1 calc R U
C36 C 0.39699(11) 0.27750(5) 0.54845(7) 0.0326(2) Uani 1 1 d . .
C37 C 0.65747(13) 0.21622(6) 0.39651(9) 0.0403(3) Uani 1 1 d . .
H37 H 0.6055 0.2431 0.3450 0.048 Uiso 1 1 calc R U
C38 C 0.80482(15) 0.24889(8) 0.42854(13) 0.0630(4) Uani 1 1 d . .
H38A H 0.8618 0.2475 0.3797 0.076 Uiso 1 1 calc R U
H38B H 0.7905 0.2950 0.4451 0.076 Uiso 1 1 calc R U
H38C H 0.8565 0.2251 0.4814 0.076 Uiso 1 1 calc R U
C39 C 0.6748(2) 0.14685(7) 0.36096(12) 0.0651(4) Uani 1 1 d . .
H39A H 0.7339 0.1485 0.3132 0.078 Uiso 1 1 calc R U
H39B H 0.7224 0.1186 0.4105 0.078 Uiso 1 1 calc R U
H39C H 0.5792 0.1286 0.3362 0.078 Uiso 1 1 calc R U
C40 C 0.30755(13) 0.33872(6) 0.56007(8) 0.0400(3) Uani 1 1 d . .
H40 H 0.3072 0.3675 0.5058 0.048 Uiso 1 1 calc R U
C41 C 0.37695(16) 0.37818(7) 0.64339(9) 0.0493(3) Uani 1 1 d . .
H41A H 0.3179 0.4173 0.6497 0.059 Uiso 1 1 calc R U
H41B H 0.3830 0.3505 0.6975 0.059 Uiso 1 1 calc R U
H41C H 0.4745 0.3921 0.6364 0.059 Uiso 1 1 calc R U
C42 C 0.15044(16) 0.32210(9) 0.56512(14) 0.0685(5) Uani 1 1 d . .
H42A H 0.0975 0.3629 0.5726 0.082 Uiso 1 1 calc R U
H42B H 0.1054 0.2999 0.5092 0.082 Uiso 1 1 calc R U
H42C H 0.1475 0.2928 0.6169 0.082 Uiso 1 1 calc R U

loop_
_atom_site_aniso_label
_atom_site_aniso_U_11
_atom_site_aniso_U_22
_atom_site_aniso_U_33
_atom_site_aniso_U_23
_atom_site_aniso_U_13
_atom_site_aniso_U_12
N1 0.0347(5) 0.0234(4) 0.0281(4) 0.0021(3) 0.0002(3) -0.0027(3)
N2 0.0288(4) 0.0247(4) 0.0290(4) 0.0014(3) -0.0005(3) -0.0027(3)
N3 0.0372(5) 0.0254(4) 0.0384(5) -0.0032(3) -0.0008(4) -0.0031(3)
C1 0.0280(5) 0.0251(5) 0.0266(5) 0.0014(4) 0.0043(4) 0.0009(4)
C2 0.0350(5) 0.0268(5) 0.0338(5) -0.0013(4) 0.0025(4) -0.0067(4)
C3 0.0329(5) 0.0300(5) 0.0336(5) -0.0006(4) -0.0022(4) -0.0067(4)
C4 0.0364(5) 0.0267(5) 0.0328(5) 0.0004(4) -0.0044(4) 0.0000(4)
C5 0.0517(7) 0.0424(7) 0.0538(7) -0.0003(6) 0.0060(6) -0.0150(6)
C6 0.0592(8) 0.0394(7) 0.0524(7) -0.0148(6) 0.0044(6) 0.0010(6)
C11 0.0367(5) 0.0221(4) 0.0301(5) 0.0017(4) 0.0008(4) -0.0008(4)
C12 0.0402(6) 0.0312(5) 0.0346(5) 0.0050(4) 0.0041(4) -0.0020(4)
C13 0.0534(7) 0.0408(6) 0.0367(6) 0.0125(5) 0.0045(5) -0.0006(5)
C14 0.0534(7) 0.0368(6) 0.0451(7) 0.0112(5) -0.0056(5) 0.0053(5)
C15 0.0415(6) 0.0319(5) 0.0484(7) 0.0017(5) -0.0005(5) 0.0066(5)
C16 0.0386(6) 0.0245(5) 0.0365(5) -0.0033(4) 0.0028(4) 0.0007(4)
C17 0.0411(6) 0.0546(7) 0.0392(6) 0.0122(5) 0.0093(5) 0.0012(5)
C18 0.0519(8) 0.0714(10) 0.0477(7) -0.0008(7) 0.0122(6) -0.0185(7)
C19 0.0607(9) 0.0522(9) 0.1085(14) -0.0099(9) 0.0306(10) 0.0041(7)
C20 0.0394(6) 0.0398(6) 0.0390(6) -0.0049(5) 0.0086(5) 0.0036(5)
C21 0.0553(8) 0.0654(9) 0.0522(8) -0.0215(7) 0.0124(6) -0.0008(7)
C22 0.0455(7) 0.0771(10) 0.0535(8) -0.0095(7) 0.0125(6) -0.0070(7)
C31 0.0272(5) 0.0259(5) 0.0280(5) 0.0021(4) -0.0015(4) -0.0028(4)
C32 0.0282(5) 0.0286(5) 0.0346(5) -0.0007(4) -0.0012(4) -0.0016(4)
C33 0.0408(6) 0.0280(5) 0.0450(6) 0.0042(4) -0.0040(5) 0.0014(4)
C34 0.0515(7) 0.0363(6) 0.0396(6) 0.0121(5) -0.0019(5) -0.0079(5)
C35 0.0446(6) 0.0451(6) 0.0330(5) 0.0053(5) 0.0066(5) -0.0082(5)
C36 0.0315(5) 0.0347(5) 0.0301(5) -0.0007(4) 0.0012(4) -0.0026(4)
C37 0.0371(6) 0.0370(6) 0.0484(6) -0.0004(5) 0.0113(5) 0.0050(5)
C38 0.0373(7) 0.0674(9) 0.0869(11) 0.0034(8) 0.0177(7) -0.0033(6)
C39 0.0787(11) 0.0476(8) 0.0760(10) -0.0105(7) 0.0329(9) 0.0117(7)
C40 0.0395(6) 0.0436(6) 0.0381(6) -0.0015(5) 0.0099(5) 0.0052(5)
C41 0.0597(8) 0.0438(7) 0.0458(7) -0.0061(5) 0.0131(6) 0.0029(6)
C42 0.0400(7) 0.0744(11) 0.0935(12) -0.0210(9) 0.0184(8) 0.0027(7)

loop_
_atom_type_symbol
_atom_type_description
_atom_type_scat_dispersion_real
_atom_type_scat_dispersion_imag
_atom_type_scat_source
C C 0.0181 0.0091 'International Tables Vol C Tables 4.2.6.8 and 6.1.1.4'
H H 0.0000 0.0000 'International Tables Vol C Tables 4.2.6.8 and 6.1.1.4'
N N 0.0311 0.0180 'International Tables Vol C Tables 4.2.6.8 and 6.1.1.4'

loop_
_geom_angle_atom_site_label_1
_geom_angle_atom_site_label_2
_geom_angle_atom_site_label_3
_geom_angle
C2 N1 C1 109.64(8)
C2 N1 C11 125.86(8)
C1 N1 C11 124.23(8)
C1 N2 C3 109.00(8)
C1 N2 C31 124.44(8)
C3 N2 C31 121.87(8)
C4 N3 C5 112.71(10)
C4 N3 C6 110.45(10)
C5 N3 C6 110.19(10)
C4 C1 N2 129.85(9)
C4 C1 N1 125.71(9)
N2 C1 N1 104.44(8)
C3 C2 N1 108.10(9)
C2 C3 N2 108.74(9)
C1 C4 N3 122.98(9)
C12 C11 C16 122.29(10)
C12 C11 N1 119.09(10)
C16 C11 N1 118.63(9)
C13 C12 C11 117.28(11)
C13 C12 C17 120.66(10)
C11 C12 C17 122.02(10)
C14 C13 C12 121.33(11)
C13 C14 C15 120.35(11)
C14 C15 C16 120.83(11)
C15 C16 C11 117.92(10)
C15 C16 C20 121.90(10)
C11 C16 C20 120.15(10)
C12 C17 C18 112.39(11)
C12 C17 C19 110.10(11)
C18 C17 C19 110.18(12)
C16 C20 C21 110.31(10)
C16 C20 C22 114.22(10)
C21 C20 C22 110.65(11)
C36 C31 C32 122.50(9)
C36 C31 N2 119.26(9)
C32 C31 N2 118.23(9)
C33 C32 C31 117.65(10)
C33 C32 C37 122.44(10)
C31 C32 C37 119.91(9)
C34 C33 C32 120.89(11)
C35 C34 C33 120.46(10)
C34 C35 C36 120.89(11)
C35 C36 C31 117.62(10)
C35 C36 C40 120.38(10)
C31 C36 C40 121.98(10)
C32 C37 C39 112.60(11)
C32 C37 C38 110.59(11)
C39 C37 C38 111.25(12)
C36 C40 C42 112.50(11)
C36 C40 C41 110.72(10)
C42 C40 C41 110.53(11)

loop_
_geom_bond_atom_site_label_1
_geom_bond_atom_site_label_2
_geom_bond_distance
N1 C2 1.3974(13)
N1 C1 1.4024(12)
N1 C11 1.4298(12)
N2 C1 1.4009(12)
N2 C3 1.4040(13)
N2 C31 1.4374(12)
N3 C4 1.4299(13)
N3 C5 1.4563(16)
N3 C6 1.4570(16)
C1 C4 1.3463(14)
C2 C3 1.3303(15)
C11 C12 1.4006(15)
C11 C16 1.4016(16)
C12 C13 1.4002(16)
C12 C17 1.5164(17)
C13 C14 1.3739(19)
C14 C15 1.3847(19)
C15 C16 1.3910(16)
C16 C20 1.5224(16)
C17 C18 1.5200(18)
C17 C19 1.533(2)
C20 C21 1.5258(17)
C20 C22 1.5284(18)
C31 C36 1.3970(15)
C31 C32 1.4001(14)
C32 C33 1.3922(15)
C32 C37 1.5141(16)
C33 C34 1.3825(18)
C34 C35 1.3799(18)
C35 C36 1.3954(15)
C36 C40 1.5223(15)
C37 C39 1.5192(18)
C37 C38 1.5310(19)
C40 C42 1.5259(18)
C40 C41 1.5288(17)

loop_
_geom_torsion_atom_site_label_1
_geom_torsion_atom_site_label_2
_geom_torsion_atom_site_label_3
_geom_torsion_atom_site_label_4
_geom_torsion
C3 N2 C1 C4 177.21(11)
C31 N2 C1 C4 -26.82(17)
C3 N2 C1 N1 -2.04(11)
C31 N2 C1 N1 153.93(9)
C2 N1 C1 C4 -176.36(10)
C11 N1 C1 C4 -2.11(16)
C2 N1 C1 N2 2.93(11)
C11 N1 C1 N2 177.18(9)
C1 N1 C2 C3 -2.80(12)
C11 N1 C2 C3 -176.93(10)
N1 C2 C3 N2 1.44(12)
C1 N2 C3 C2 0.41(12)
C31 N2 C3 C2 -156.30(10)
N2 C1 C4 N3 -4.47(19)
N1 C1 C4 N3 174.64(10)
C5 N3 C4 C1 107.82(13)
C6 N3 C4 C1 -128.45(12)
C2 N1 C11 C12 76.38(13)
C1 N1 C11 C12 -96.93(12)
C2 N1 C11 C16 -103.80(12)
C1 N1 C11 C16 82.89(13)
C16 C11 C12 C13 1.53(16)
N1 C11 C12 C13 -178.65(10)
C16 C11 C12 C17 -176.24(10)
N1 C11 C12 C17 3.57(16)
C11 C12 C13 C14 -0.87(18)
C17 C12 C13 C14 176.94(12)
C12 C13 C14 C15 -0.3(2)
C13 C14 C15 C16 0.86(19)
C14 C15 C16 C11 -0.21(17)
C14 C15 C16 C20 177.71(11)
C12 C11 C16 C15 -1.01(15)
N1 C11 C16 C15 179.18(9)
C12 C11 C16 C20 -178.97(10)
N1 C11 C16 C20 1.21(14)
C13 C12 C17 C18 50.13(16)
C11 C12 C17 C18 -132.17(12)
C13 C12 C17 C19 -73.10(15)
C11 C12 C17 C19 104.60(14)
C15 C16 C20 C21 -96.33(13)
C11 C16 C20 C21 81.55(13)
C15 C16 C20 C22 29.04(16)
C11 C16 C20 C22 -153.08(11)
C1 N2 C31 C36 -82.00(12)
C3 N2 C31 C36 71.04(13)
C1 N2 C31 C32 99.15(11)
C3 N2 C31 C32 -107.81(11)
C36 C31 C32 C33 -0.42(15)
N2 C31 C32 C33 178.40(9)
C36 C31 C32 C37 179.65(9)
N2 C31 C32 C37 -1.54(14)
C31 C32 C33 C34 0.20(16)
C37 C32 C33 C34 -179.87(11)
C32 C33 C34 C35 -0.02(18)
C33 C34 C35 C36 0.03(18)
C34 C35 C36 C31 -0.23(16)
C34 C35 C36 C40 -179.12(11)
C32 C31 C36 C35 0.43(15)
N2 C31 C36 C35 -178.37(9)
C32 C31 C36 C40 179.30(10)
N2 C31 C36 C40 0.50(14)
C33 C32 C37 C39 30.68(16)
C31 C32 C37 C39 -149.39(12)
C33 C32 C37 C38 -94.48(13)
C31 C32 C37 C38 85.45(13)
C35 C36 C40 C42 -51.04(16)
C31 C36 C40 C42 130.12(13)
C35 C36 C40 C41 73.19(14)
C31 C36 C40 C41 -105.65(12)
